data_2231601
loop_
_publ_author_name
'Pourayoubi, Mehrdad'
'Keikha, Mojtaba'
'Ne\<cas, Marek'

_publ_section_title
;
 <i>N</i>,<i>N</i>'-Dibenzyl-<i>N</i>''-(2-chloroacetyl)-<i>N</i>,<i>N</i>'-dimethylphosphoric
 triamide
;
_journal_coeditor_code LH5303
_journal_issue 9
_journal_name_full 'Acta Crystallographica Section E'
_journal_page_first o2439
_journal_paper_doi 10.1107/S1600536811033204
_journal_volume 67
_journal_year 2011
_chemical_formula_iupac 'C18 H23 Cl N3 O2 P'
_chemical_formula_moiety 'C18 H23 Cl N3 O2 P'
_chemical_formula_sum 'C18 H23 Cl N3 O2 P'
_chemical_formula_weight 379.81
_chemical_name_systematic
;
<i>N</i>,<i>N</i>'-Dibenzyl-<i>N</i>''-(2-chloroacetyl)-<i>N</i>,<i>N</i>'-
dimethylphosphoric triamide
;
_space_group_IT_number 2
_symmetry_cell_setting triclinic
_symmetry_space_group_name_Hall '-P 1'
_symmetry_space_group_name_H-M 'P -1'
_atom_sites_solution_hydrogens geom
_atom_sites_solution_primary direct
_atom_sites_solution_secondary difmap
_audit_creation_method SHELXL-97
_cell_angle_alpha 89.509(6)
_cell_angle_beta 74.945(7)
_cell_angle_gamma 79.921(6)
_cell_formula_units_Z 2
_cell_length_a 9.5891(8)
_cell_length_b 9.9259(7)
_cell_length_c 10.2543(8)
_cell_measurement_reflns_used 3547
_cell_measurement_temperature 120(2)
_cell_measurement_theta_max 27.5981
_cell_measurement_theta_min 3.1355
_cell_volume 927.27(13)
_computing_cell_refinement 'CrysAlis RED (Oxford Diffraction, 2009)'
_computing_data_collection 'CrysAlis CCD (Oxford Diffraction, 2009)'
_computing_data_reduction 'CrysAlis RED (Oxford Diffraction, 2009)'
_computing_molecular_graphics 'Mercury (Macrae <i>et al.</i>, 2008)'
_computing_publication_material 'enCIFer (Allen <i>et al.</i>, 2004)'
_computing_structure_refinement 'SHELXL97 (Sheldrick, 2008)'
_computing_structure_solution 'SHELXS97 (Sheldrick, 2008)'
_diffrn_ambient_temperature 120(2)
_diffrn_detector_area_resol_mean 8.4353
_diffrn_measured_fraction_theta_full 0.996
_diffrn_measured_fraction_theta_max 0.996
_diffrn_measurement_device_type 'Oxford Diffraction Xcalibur Sapphire2'
_diffrn_measurement_method \w
_diffrn_radiation_monochromator graphite
_diffrn_radiation_source 'Enhance (Mo) X-ray Source'
_diffrn_radiation_type MoK\a
_diffrn_radiation_wavelength 0.71073
_diffrn_reflns_av_R_equivalents 0.0164
_diffrn_reflns_av_sigmaI/netI 0.0346
_diffrn_reflns_limit_h_max 11
_diffrn_reflns_limit_h_min -11
_diffrn_reflns_limit_k_max 10
_diffrn_reflns_limit_k_min -11
_diffrn_reflns_limit_l_max 11
_diffrn_reflns_limit_l_min -12
_diffrn_reflns_number 5838
_diffrn_reflns_theta_full 25.00
_diffrn_reflns_theta_max 25.00
_diffrn_reflns_theta_min 3.14
_diffrn_standards_number 0
_exptl_absorpt_coefficient_mu 0.309
_exptl_absorpt_correction_T_max 1.00000
_exptl_absorpt_correction_T_min 0.98251
_exptl_absorpt_correction_type multi-scan
_exptl_absorpt_process_details '(CrysAlis RED; Oxford Diffraction, 2009)'
_exptl_crystal_colour colorless
_exptl_crystal_density_diffrn 1.360
_exptl_crystal_density_method 'not measured'
_exptl_crystal_description plate
_exptl_crystal_F_000 400
_exptl_crystal_size_max 0.40
_exptl_crystal_size_mid 0.40
_exptl_crystal_size_min 0.20
_refine_diff_density_max 0.246
_refine_diff_density_min -0.369
_refine_ls_extinction_method none
_refine_ls_goodness_of_fit_ref 1.058
_refine_ls_hydrogen_treatment mixed
_refine_ls_matrix_type full
_refine_ls_number_parameters 232
_refine_ls_number_reflns 3253
_refine_ls_number_restraints 0
_refine_ls_restrained_S_all 1.058
_refine_ls_R_factor_all 0.0426
_refine_ls_R_factor_gt 0.0313
_refine_ls_shift/su_max 0.000
_refine_ls_shift/su_mean 0.000
_refine_ls_structure_factor_coef Fsqd
_refine_ls_weighting_details 'calc w=1/[\s^2^(Fo^2^)+(0.0449P)^2^+0.0312P] where P=(Fo^2^+2Fc^2^)/3'
_refine_ls_weighting_scheme calc
_refine_ls_wR_factor_gt 0.0802
_refine_ls_wR_factor_ref 0.0826
_reflns_number_gt 2594
_reflns_number_total 3253
_reflns_threshold_expression I>2\s(I)
_cod_data_source_file lh5303.cif
_cod_data_source_block I
_cod_original_cell_volume 927.27(12)
_cod_database_code 2231601
_cod_database_fobs_code 2231601

loop_
_symmetry_equiv_pos_as_xyz
'x, y, z'
'-x, -y, -z'

loop_
_atom_site_type_symbol
_atom_site_label
_atom_site_fract_x
_atom_site_fract_y
_atom_site_fract_z
_atom_site_U_iso_or_equiv
_atom_site_adp_type
_atom_site_calc_flag
_atom_site_refinement_flags
_atom_site_occupancy
_atom_site_symmetry_multiplicity
Cl Cl1 0.35277(5) 0.03423(5) 0.36846(5) 0.02726(14) Uani d . 1 1
P P1 0.73295(5) 0.38427(4) 0.38957(5) 0.01865(13) Uani d . 1 1
O O1 0.68787(12) 0.51744(12) 0.46676(12) 0.0219(3) Uani d . 1 1
O O2 0.64902(13) 0.10825(13) 0.30353(13) 0.0287(3) Uani d . 1 1
N N1 0.58216(17) 0.31087(16) 0.42742(16) 0.0201(4) Uani d . 1 1
N N2 0.78048(15) 0.38421(15) 0.22483(14) 0.0219(3) Uani d . 1 1
N N3 0.87044(15) 0.29050(14) 0.43213(15) 0.0216(3) Uani d . 1 1
C C1 0.55954(19) 0.18865(18) 0.38376(18) 0.0205(4) Uani d . 1 1
C C2 0.40604(18) 0.16286(18) 0.45401(18) 0.0217(4) Uani d . 1 1
H H2A 0.3347 0.2491 0.4595 0.026 Uiso calc R 1 1
H H2B 0.4035 0.1350 0.5474 0.026 Uiso calc R 1 1
C C3 0.9309(2) 0.3970(2) 0.15080(19) 0.0318(5) Uani d . 1 1
H H3A 0.9552 0.3517 0.0611 0.048 Uiso calc R 1 1
H H3B 0.9999 0.3536 0.2009 0.048 Uiso calc R 1 1
H H3C 0.9378 0.4941 0.1410 0.048 Uiso calc R 1 1
C C4 0.6704(2) 0.42144(19) 0.14777(19) 0.0275(5) Uani d . 1 1
H H4A 0.5718 0.4206 0.2087 0.033 Uiso calc R 1 1
H H4B 0.6879 0.3508 0.0750 0.033 Uiso calc R 1 1
C C5 0.67105(19) 0.55997(18) 0.08528(18) 0.0220(4) Uani d . 1 1
C C6 0.6768(2) 0.5718(2) -0.05137(19) 0.0279(4) Uani d . 1 1
H H6A 0.6827 0.4925 -0.1052 0.033 Uiso calc R 1 1
C C7 0.6740(2) 0.6988(2) -0.1093(2) 0.0298(5) Uani d . 1 1
H H7A 0.6778 0.7057 -0.2026 0.036 Uiso calc R 1 1
C C8 0.6658(2) 0.8148(2) -0.0331(2) 0.0292(5) Uani d . 1 1
H H8A 0.6639 0.9014 -0.0735 0.035 Uiso calc R 1 1
C C9 0.6604(2) 0.80430(19) 0.1031(2) 0.0292(5) Uani d . 1 1
H H9A 0.6551 0.8838 0.1564 0.035 Uiso calc R 1 1
C C10 0.6627(2) 0.67757(19) 0.16120(19) 0.0256(4) Uani d . 1 1
H H10A 0.6585 0.6711 0.2546 0.031 Uiso calc R 1 1
C C11 0.9385(2) 0.15360(18) 0.37333(19) 0.0292(5) Uani d . 1 1
H H11A 1.0446 0.1490 0.3388 0.044 Uiso calc R 1 1
H H11B 0.8972 0.1342 0.2990 0.044 Uiso calc R 1 1
H H11C 0.9193 0.0858 0.4427 0.044 Uiso calc R 1 1
C C12 0.9306(2) 0.33736(19) 0.53760(19) 0.0259(4) Uani d . 1 1
H H12A 0.8888 0.4355 0.5596 0.031 Uiso calc R 1 1
H H12B 1.0381 0.3295 0.5013 0.031 Uiso calc R 1 1
C C13 0.90090(19) 0.25971(17) 0.66624(18) 0.0224(4) Uani d . 1 1
C C14 0.7603(2) 0.23941(18) 0.73019(19) 0.0250(4) Uani d . 1 1
H H14A 0.6822 0.2705 0.6901 0.030 Uiso calc R 1 1
C C15 0.7324(2) 0.1745(2) 0.85159(19) 0.0296(5) Uani d . 1 1
H H15A 0.6353 0.1621 0.8946 0.035 Uiso calc R 1 1
C C16 0.8448(2) 0.12755(19) 0.9108(2) 0.0318(5) Uani d . 1 1
H H16A 0.8254 0.0829 0.9943 0.038 Uiso calc R 1 1
C C17 0.9843(2) 0.1458(2) 0.8484(2) 0.0369(5) Uani d . 1 1
H H17A 1.0621 0.1133 0.8884 0.044 Uiso calc R 1 1
C C18 1.0130(2) 0.2115(2) 0.7269(2) 0.0316(5) Uani d . 1 1
H H18A 1.1103 0.2237 0.6846 0.038 Uiso calc R 1 1
H H1N 0.512(2) 0.359(2) 0.4672(18) 0.022(6) Uiso d . 1 1

loop_
_atom_site_aniso_label
_atom_site_aniso_U_11
_atom_site_aniso_U_22
_atom_site_aniso_U_33
_atom_site_aniso_U_12
_atom_site_aniso_U_13
_atom_site_aniso_U_23
Cl1 0.0285(3) 0.0242(3) 0.0337(3) -0.0101(2) -0.0129(2) 0.0023(2)
P1 0.0146(2) 0.0162(2) 0.0238(3) -0.00197(18) -0.00340(19) 0.00312(19)
O1 0.0177(6) 0.0183(7) 0.0288(7) -0.0027(5) -0.0051(5) 0.0008(5)
O2 0.0228(7) 0.0233(7) 0.0354(8) -0.0023(6) -0.0007(6) -0.0064(6)
N1 0.0138(8) 0.0174(8) 0.0251(9) -0.0002(7) -0.0001(7) -0.0008(7)
N2 0.0179(8) 0.0227(8) 0.0231(9) -0.0024(6) -0.0027(7) 0.0048(7)
N3 0.0183(8) 0.0197(8) 0.0257(9) 0.0001(6) -0.0065(7) 0.0025(7)
C1 0.0223(10) 0.0184(9) 0.0220(10) -0.0026(8) -0.0089(8) 0.0037(8)
C2 0.0212(9) 0.0183(9) 0.0262(10) -0.0055(8) -0.0058(8) -0.0006(8)
C3 0.0243(10) 0.0355(12) 0.0280(11) -0.0028(9) 0.0045(9) 0.0054(9)
C4 0.0355(11) 0.0262(11) 0.0250(11) -0.0104(9) -0.0123(9) 0.0041(8)
C5 0.0189(9) 0.0246(10) 0.0247(10) -0.0065(8) -0.0079(8) 0.0055(8)
C6 0.0298(11) 0.0282(11) 0.0286(11) -0.0089(9) -0.0105(9) 0.0022(9)
C7 0.0293(11) 0.0388(12) 0.0250(11) -0.0118(9) -0.0102(9) 0.0123(9)
C8 0.0244(10) 0.0255(11) 0.0408(12) -0.0080(8) -0.0122(9) 0.0145(9)
C9 0.0256(10) 0.0230(10) 0.0394(12) -0.0051(8) -0.0089(9) 0.0007(9)
C10 0.0265(10) 0.0292(11) 0.0228(10) -0.0071(8) -0.0083(8) 0.0046(8)
C11 0.0225(10) 0.0228(10) 0.0387(12) 0.0046(8) -0.0074(9) 0.0007(9)
C12 0.0184(9) 0.0256(10) 0.0366(12) -0.0074(8) -0.0099(9) 0.0056(9)
C13 0.0228(9) 0.0163(9) 0.0299(11) -0.0035(8) -0.0100(8) -0.0027(8)
C14 0.0232(10) 0.0232(10) 0.0320(11) -0.0049(8) -0.0125(9) 0.0010(9)
C15 0.0289(11) 0.0309(11) 0.0315(12) -0.0121(9) -0.0079(9) 0.0009(9)
C16 0.0416(12) 0.0290(11) 0.0285(11) -0.0089(9) -0.0140(10) 0.0039(9)
C17 0.0339(12) 0.0396(13) 0.0404(13) 0.0013(10) -0.0205(10) 0.0046(10)
C18 0.0217(10) 0.0382(12) 0.0363(12) -0.0041(9) -0.0109(9) 0.0037(10)

loop_
_atom_type_symbol
_atom_type_description
_atom_type_scat_dispersion_real
_atom_type_scat_dispersion_imag
_atom_type_scat_source
C C 0.0033 0.0016 'International Tables Vol C Tables 4.2.6.8 and 6.1.1.4'
H H 0.0000 0.0000 'International Tables Vol C Tables 4.2.6.8 and 6.1.1.4'
N N 0.0061 0.0033 'International Tables Vol C Tables 4.2.6.8 and 6.1.1.4'
O O 0.0106 0.0060 'International Tables Vol C Tables 4.2.6.8 and 6.1.1.4'
P P 0.1023 0.0942 'International Tables Vol C Tables 4.2.6.8 and 6.1.1.4'
Cl Cl 0.1484 0.1585 'International Tables Vol C Tables 4.2.6.8 and 6.1.1.4'

loop_
_geom_angle_atom_site_label_1
_geom_angle_atom_site_label_2
_geom_angle_atom_site_label_3
_geom_angle
O1 P1 N3 110.79(7)
O1 P1 N2 118.78(7)
N3 P1 N2 105.79(8)
O1 P1 N1 105.09(7)
N3 P1 N1 111.96(8)
N2 P1 N1 104.33(8)
C1 N1 P1 130.67(14)
C1 N1 H1N 114.7(14)
P1 N1 H1N 113.9(14)
C3 N2 C4 114.46(15)
C3 N2 P1 120.68(13)
C4 N2 P1 121.30(12)
C11 N3 C12 115.28(14)
C11 N3 P1 123.34(12)
C12 N3 P1 121.34(12)
O2 C1 N1 125.44(16)
O2 C1 C2 123.36(15)
N1 C1 C2 111.16(15)
C1 C2 Cl1 112.44(12)
C1 C2 H2A 109.1
Cl1 C2 H2A 109.1
C1 C2 H2B 109.1
Cl1 C2 H2B 109.1
H2A C2 H2B 107.8
N2 C3 H3A 109.5
N2 C3 H3B 109.5
H3A C3 H3B 109.5
N2 C3 H3C 109.5
H3A C3 H3C 109.5
H3B C3 H3C 109.5
N2 C4 C5 114.34(14)
N2 C4 H4A 108.7
C5 C4 H4A 108.7
N2 C4 H4B 108.7
C5 C4 H4B 108.7
H4A C4 H4B 107.6
C10 C5 C6 118.48(16)
C10 C5 C4 121.77(16)
C6 C5 C4 119.73(17)
C7 C6 C5 120.34(18)
C7 C6 H6A 119.8
C5 C6 H6A 119.8
C8 C7 C6 120.72(18)
C8 C7 H7A 119.6
C6 C7 H7A 119.6
C7 C8 C9 119.47(17)
C7 C8 H8A 120.3
C9 C8 H8A 120.3
C10 C9 C8 119.86(18)
C10 C9 H9A 120.1
C8 C9 H9A 120.1
C9 C10 C5 121.12(18)
C9 C10 H10A 119.4
C5 C10 H10A 119.4
N3 C11 H11A 109.5
N3 C11 H11B 109.5
H11A C11 H11B 109.5
N3 C11 H11C 109.5
H11A C11 H11C 109.5
H11B C11 H11C 109.5
N3 C12 C13 114.54(14)
N3 C12 H12A 108.6
C13 C12 H12A 108.6
N3 C12 H12B 108.6
C13 C12 H12B 108.6
H12A C12 H12B 107.6
C14 C13 C18 118.12(18)
C14 C13 C12 121.04(16)
C18 C13 C12 120.79(16)
C15 C14 C13 120.82(17)
C15 C14 H14A 119.6
C13 C14 H14A 119.6
C16 C15 C14 120.40(18)
C16 C15 H15A 119.8
C14 C15 H15A 119.8
C17 C16 C15 119.44(19)
C17 C16 H16A 120.3
C15 C16 H16A 120.3
C16 C17 C18 120.46(18)
C16 C17 H17A 119.8
C18 C17 H17A 119.8
C17 C18 C13 120.75(18)
C17 C18 H18A 119.6
C13 C18 H18A 119.6

loop_
_geom_bond_atom_site_label_1
_geom_bond_atom_site_label_2
_geom_bond_distance
Cl1 C2 1.7723(17)
P1 O1 1.4836(12)
P1 N3 1.6302(14)
P1 N2 1.6313(15)
P1 N1 1.6866(15)
O2 C1 1.206(2)
N1 C1 1.368(2)
N1 H1N 0.773(18)
N2 C3 1.472(2)
N2 C4 1.472(2)
N3 C11 1.461(2)
N3 C12 1.465(2)
C1 C2 1.526(2)
C2 H2A 0.9900
C2 H2B 0.9900
C3 H3A 0.9800
C3 H3B 0.9800
C3 H3C 0.9800
C4 C5 1.512(2)
C4 H4A 0.9900
C4 H4B 0.9900
C5 C10 1.388(2)
C5 C6 1.393(2)
C6 C7 1.388(3)
C6 H6A 0.9500
C7 C8 1.376(3)
C7 H7A 0.9500
C8 C9 1.388(3)
C8 H8A 0.9500
C9 C10 1.387(3)
C9 H9A 0.9500
C10 H10A 0.9500
C11 H11A 0.9800
C11 H11B 0.9800
C11 H11C 0.9800
C12 C13 1.510(2)
C12 H12A 0.9900
C12 H12B 0.9900
C13 C14 1.386(2)
C13 C18 1.390(3)
C14 C15 1.382(2)
C14 H14A 0.9500
C15 C16 1.381(3)
C15 H15A 0.9500
C16 C17 1.367(3)
C16 H16A 0.9500
C17 C18 1.387(3)
C17 H17A 0.9500
C18 H18A 0.9500

loop_
_geom_hbond_atom_site_label_D
_geom_hbond_atom_site_label_H
_geom_hbond_atom_site_label_A
_geom_hbond_site_symmetry_A
_geom_hbond_distance_DH
_geom_hbond_distance_HA
_geom_hbond_distance_DA
_geom_hbond_angle_DHA
N1 H1N O1 2_666 0.773(18) 2.037(19) 2.795(2) 167.1(19)

loop_
_geom_torsion_atom_site_label_1
_geom_torsion_atom_site_label_2
_geom_torsion_atom_site_label_3
_geom_torsion_atom_site_label_4
_geom_torsion
O1 P1 N1 C1 178.95(16)
N3 P1 N1 C1 -60.70(18)
N2 P1 N1 C1 53.24(18)
O1 P1 N2 C3 83.81(15)
N3 P1 N2 C3 -41.38(15)
N1 P1 N2 C3 -159.63(13)
O1 P1 N2 C4 -73.72(15)
N3 P1 N2 C4 161.09(13)
N1 P1 N2 C4 42.84(15)
O1 P1 N3 C11 179.82(13)
N2 P1 N3 C11 -50.20(15)
N1 P1 N3 C11 62.85(15)
O1 P1 N3 C12 2.28(15)
N2 P1 N3 C12 132.27(13)
N1 P1 N3 C12 -114.68(13)
P1 N1 C1 O2 -1.4(3)
P1 N1 C1 C2 176.42(13)
O2 C1 C2 Cl1 -19.1(2)
N1 C1 C2 Cl1 162.99(12)
C3 N2 C4 C5 -51.7(2)
P1 N2 C4 C5 107.18(16)
N2 C4 C5 C10 -52.4(2)
N2 C4 C5 C6 129.08(17)
C10 C5 C6 C7 -0.1(3)
C4 C5 C6 C7 178.50(17)
C5 C6 C7 C8 0.1(3)
C6 C7 C8 C9 0.0(3)
C7 C8 C9 C10 -0.3(3)
C8 C9 C10 C5 0.3(3)
C6 C5 C10 C9 -0.1(3)
C4 C5 C10 C9 -178.68(17)
C11 N3 C12 C13 -67.5(2)
P1 N3 C12 C13 110.20(16)
N3 C12 C13 C14 -50.5(2)
N3 C12 C13 C18 132.22(18)
C18 C13 C14 C15 0.8(3)
C12 C13 C14 C15 -176.61(16)
C13 C14 C15 C16 -0.6(3)
C14 C15 C16 C17 0.0(3)
C15 C16 C17 C18 0.3(3)
C16 C17 C18 C13 -0.1(3)
C14 C13 C18 C17 -0.4(3)
C12 C13 C18 C17 176.96(18)

loop_
_cod_related_entry_id
_cod_related_entry_database
_cod_related_entry_code
1 ChemSpider 30656952
